data_4118125
loop_
_publ_author_name
'Kohsuke Aikawa'
'Tatsuya Okamoto'
'Koichi Mikami'

_publ_contact_author_address
;
O-okayama, Meguro-ku, Tokyo 152-8552 (Japan)
;
_publ_contact_author_email aikawa.k.aa@m.titech.ac.jp
_publ_contact_author_fax (+81)3-5734-2776
_publ_contact_author_name 'Kohsuke Aikawa'
_publ_contact_author_phone (+81)3-5734-2776
_publ_section_title
;
 Copper(I)-Catalyzed Asymmetric Desymmetrization: Synthesis of
 Five-Membered-Ring Compounds Containing All-Carbon Quaternary
 Stereocenters
;
_journal_name_full 'Journal of the American Chemical Society'
_journal_page_first 10329
_journal_page_last 10332
_journal_paper_doi 10.1021/ja3032345
_journal_volume 134
_journal_year 2012
_chemical_formula_sum 'C27 H26 O3'
_chemical_formula_weight 398.48
_chemical_name_common
;
(2S,4R,5S)-4-((S)-[1,1'-biphenyl]-4-yl(hydroxy)methyl)
-5-ethyl-2-methyl-2-phenylcyclopentane-1,3-dione 
;
_space_group_IT_number 4
_symmetry_cell_setting monoclinic
_symmetry_space_group_name_Hall 'P 2yb'
_symmetry_space_group_name_H-M 'P 1 21 1'
_atom_sites_solution_hydrogens geom
_atom_sites_solution_primary direct
_atom_sites_solution_secondary difmap
_audit_creation_method SHELXL-97
_cell_angle_alpha 90.00
_cell_angle_beta 91.363(2)
_cell_angle_gamma 90.00
_cell_formula_units_Z 4
_cell_length_a 10.4350(7)
_cell_length_b 8.3916(6)
_cell_length_c 24.2782(16)
_cell_measurement_reflns_used 5231
_cell_measurement_temperature 93
_cell_measurement_theta_max 26.63
_cell_measurement_theta_min 2.52
_cell_volume 2125.4(3)
_computing_cell_refinement 'Bruker APEX2 (Bruker AXS, 2010)'
_computing_data_collection 'Bruker APEX2 (Bruker AXS, 2010)'
_computing_data_reduction 'Bruker SAINT (Bruker AXS, 2004)'
_computing_molecular_graphics 'Brukre SHELXTL (Bruker AXS,2008)'
_computing_publication_material 'Bruker XCIF (Bruker AXS, 2008)'
_computing_structure_refinement 'SHELXL-97 (Sheldrick, 1997)'
_computing_structure_solution 'SHELXS-97 (Sheldrick, 1997)'
_diffrn_ambient_temperature 93
_diffrn_detector_area_resol_mean 8.333
_diffrn_measured_fraction_theta_full 0.973
_diffrn_measured_fraction_theta_max 0.973
_diffrn_measurement_device_type 'Bruker APEXII CCD area detector'
_diffrn_measurement_method 'phi and omega scans'
_diffrn_radiation_monochromator 'Bruker Helios multilayer confocal mirror'
_diffrn_radiation_source 'Bruker TXS fine-focus rotating anode'
_diffrn_radiation_type MoK\a
_diffrn_radiation_wavelength 0.71073
_diffrn_reflns_av_R_equivalents 0.0308
_diffrn_reflns_av_sigmaI/netI 0.0586
_diffrn_reflns_limit_h_max 13
_diffrn_reflns_limit_h_min -12
_diffrn_reflns_limit_k_max 9
_diffrn_reflns_limit_k_min -10
_diffrn_reflns_limit_l_max 21
_diffrn_reflns_limit_l_min -30
_diffrn_reflns_number 15906
_diffrn_reflns_theta_full 26.37
_diffrn_reflns_theta_max 26.37
_diffrn_reflns_theta_min 0.84
_exptl_absorpt_coefficient_mu 0.080
_exptl_absorpt_correction_T_max 0.9976
_exptl_absorpt_correction_T_min 0.9905
_exptl_absorpt_correction_type empirical
_exptl_absorpt_process_details
;
SADABS Sheldrick 1996
;
_exptl_crystal_colour colorless
_exptl_crystal_density_diffrn 1.245
_exptl_crystal_description plate
_exptl_crystal_F_000 848
_exptl_crystal_size_max 0.12
_exptl_crystal_size_mid 0.07
_exptl_crystal_size_min 0.03
_refine_diff_density_max 0.349
_refine_diff_density_min -0.242
_refine_diff_density_rms 0.059
_refine_ls_abs_structure_details 'Flack H D (1983), Acta Cryst. A39, 876-881'
_refine_ls_abs_structure_Flack 0.5(16)
_refine_ls_extinction_method none
_refine_ls_goodness_of_fit_ref 1.094
_refine_ls_hydrogen_treatment constr
_refine_ls_matrix_type full
_refine_ls_number_parameters 675
_refine_ls_number_reflns 8075
_refine_ls_number_restraints 894
_refine_ls_restrained_S_all 1.063
_refine_ls_R_factor_all 0.0904
_refine_ls_R_factor_gt 0.0694
_refine_ls_shift/su_max 0.001
_refine_ls_shift/su_mean 0.000
_refine_ls_structure_factor_coef Fsqd
_refine_ls_weighting_details 'calc w=1/[\s^2^(Fo^2^)+(0.0832P)^2^+1.5412P] where P=(Fo^2^+2Fc^2^)/3'
_refine_ls_weighting_scheme calc
_refine_ls_wR_factor_gt 0.1700
_refine_ls_wR_factor_ref 0.1830
_reflns_number_gt 6462
_reflns_number_total 8075
_reflns_threshold_expression >2sigma(I)
_cod_data_source_file ja3032345_si_003.cif
_cod_data_source_block Ph
_cod_original_sg_symbol_H-M 'P 1 21 1 '
_cod_database_code 4118125

loop_
_symmetry_equiv_pos_as_xyz
'x, y, z'
'-x, y+1/2, -z'

loop_
_atom_site_label
_atom_site_type_symbol
_atom_site_fract_x
_atom_site_fract_y
_atom_site_fract_z
_atom_site_U_iso_or_equiv
_atom_site_adp_type
_atom_site_occupancy
_atom_site_symmetry_multiplicity
_atom_site_calc_flag
_atom_site_refinement_flags
_atom_site_disorder_assembly
_atom_site_disorder_group
C6 C 0.3519(3) 0.9138(4) 0.35274(14) 0.0240(7) Uani 1 1 d U B .
C7 C 0.8320(3) 0.0256(5) 0.37462(14) 0.0280(8) Uani 1 1 d U . .
H7A H 0.7639 0.0210 0.3480 0.034 Uiso 1 1 calc R . .
C8 C 0.5432(3) 0.7821(4) 0.32692(15) 0.0242(7) Uani 1 1 d U B .
C9 C 0.9772(3) 0.1760(5) 0.43180(15) 0.0281(8) Uani 1 1 d U . .
H9A H 1.0090 0.2754 0.4449 0.034 Uiso 1 1 calc R . .
C11 C 0.3463(4) 1.0838(5) 0.08955(17) 0.0367(9) Uani 1 1 d U . .
C12 C 0.9871(4) -0.1093(5) 0.43154(15) 0.0290(8) Uani 1 1 d U . .
H12A H 1.0259 -0.2055 0.4441 0.035 Uiso 1 1 calc R . .
C13 C 0.3197(3) 1.0862(5) 0.20539(16) 0.0300(8) Uani 1 1 d U B .
C14 C 0.7405(3) 0.3142(4) 0.32069(14) 0.0247(8) Uani 1 1 d U . .
C15 C 0.8116(3) 0.3305(4) 0.37669(14) 0.0238(7) Uani 1 1 d U . .
C16 C 0.3533(3) 0.9158(4) 0.28996(14) 0.0248(8) Uani 1 1 d U B .
H16A H 0.2936 0.8317 0.2754 0.030 Uiso 1 1 calc R . .
C17 C 0.9178(4) 0.4439(4) 0.36287(15) 0.0290(8) Uani 1 1 d U A .
C18 C 0.8867(4) -0.1144(5) 0.39417(15) 0.0298(8) Uani 1 1 d U . .
H18A H 0.8545 -0.2142 0.3816 0.036 Uiso 1 1 calc R . .
C19 C 0.2359(4) 1.0004(6) 0.17108(17) 0.0428(10) Uani 1 1 d U . .
H19A H 0.1684 0.9412 0.1868 0.051 Uiso 1 1 calc R B .
C20 C 0.9448(4) 0.4362(5) 0.30166(16) 0.0332(9) Uani 1 1 d DU . .
H20A H 1.0040 0.3445 0.2956 0.040 Uiso 0.661(7) 1 calc PR A 1
H20B H 1.0025 0.3427 0.2960 0.040 Uiso 0.339(7) 1 calc PR A 2
C21 C 0.3097(4) 1.0785(5) 0.26728(15) 0.0297(8) Uani 1 1 d U . .
H21A H 0.3653 1.1635 0.2841 0.036 Uiso 1 1 calc R B .
C22 C 0.4915(3) 0.8690(4) 0.27645(14) 0.0227(7) Uani 1 1 d U . .
H22A H 0.5414 0.9702 0.2734 0.027 Uiso 1 1 calc R B .
C23 C 0.4231(4) 0.5034(5) 0.37559(15) 0.0289(8) Uani 1 1 d U . .
H23A H 0.4778 0.4950 0.3450 0.035 Uiso 1 1 calc R . .
C25 C 0.4579(3) 0.8069(4) 0.37565(14) 0.0230(7) Uani 1 1 d U . .
C26 C 1.0321(4) 0.0355(5) 0.45097(16) 0.0329(9) Uani 1 1 d U . .
H26A H 1.1005 0.0388 0.4774 0.039 Uiso 1 1 calc R . .
C27 C 0.4150(4) 1.1710(5) 0.18051(16) 0.0312(8) Uani 1 1 d U . .
H27A H 0.4729 1.2316 0.2029 0.037 Uiso 1 1 calc R B .
C28 C 0.4295(4) 1.1710(5) 0.12383(16) 0.0350(9) Uani 1 1 d U B .
H28A H 0.4967 1.2311 0.1082 0.042 Uiso 1 1 calc R . .
C29 C 0.8757(3) 0.1728(4) 0.39343(14) 0.0244(7) Uani 1 1 d U . .
C30 C 0.7265(4) 0.3908(5) 0.42244(15) 0.0310(8) Uani 1 1 d U . .
H30A H 0.7768 0.3976 0.4570 0.046 Uiso 1 1 calc R . .
H30B H 0.6548 0.3170 0.4271 0.046 Uiso 1 1 calc R . .
H30C H 0.6933 0.4966 0.4127 0.046 Uiso 1 1 calc R . .
C33 C 0.8164(4) 0.3947(5) 0.27541(15) 0.0310(8) Uani 1 1 d U A .
H33A H 0.7726 0.4990 0.2683 0.037 Uiso 1 1 calc R . .
C34 C 0.3144(4) 0.6605(5) 0.44112(16) 0.0356(9) Uani 1 1 d U . .
H34A H 0.2940 0.7610 0.4567 0.043 Uiso 1 1 calc R B .
C35 C 0.5326(4) 0.8937(6) 0.42333(16) 0.0384(10) Uani 1 1 d U B .
H35A H 0.6005 0.8237 0.4379 0.058 Uiso 1 1 calc R . .
H35B H 0.4735 0.9198 0.4528 0.058 Uiso 1 1 calc R . .
H35C H 0.5707 0.9919 0.4093 0.058 Uiso 1 1 calc R . .
C36 C 0.3976(3) 0.6534(4) 0.39728(14) 0.0242(7) Uani 1 1 d U B .
C37 C 0.2904(4) 0.3766(5) 0.44121(17) 0.0366(9) Uani 1 1 d U . .
H37A H 0.2557 0.2823 0.4566 0.044 Uiso 1 1 calc R B .
C39 C 0.5127(4) 0.7742(5) 0.22311(15) 0.0288(8) Uani 1 1 d U B .
H39A H 0.4858 0.8408 0.1912 0.035 Uiso 1 1 calc R . .
H39B H 0.6054 0.7521 0.2199 0.035 Uiso 1 1 calc R . .
C40 C 0.2492(4) 1.0000(6) 0.11478(16) 0.0415(10) Uani 1 1 d U B .
H40A H 0.1902 0.9407 0.0926 0.050 Uiso 1 1 calc R . .
C41 C 0.3717(4) 0.3684(5) 0.39706(17) 0.0376(9) Uani 1 1 d U B .
H41A H 0.3919 0.2677 0.3816 0.045 Uiso 1 1 calc R . .
C44 C 0.8063(4) 0.3026(5) 0.22032(16) 0.0370(9) Uani 1 1 d U . .
H44A H 0.8498 0.3639 0.1914 0.044 Uiso 1 1 calc R A .
H44B H 0.7149 0.2912 0.2091 0.044 Uiso 1 1 calc R . .
C45 C 0.2609(4) 0.5237(6) 0.46242(18) 0.0413(10) Uani 1 1 d U B .
H45A H 0.2031 0.5314 0.4920 0.050 Uiso 1 1 calc R . .
C49 C 0.8682(5) 0.1352(6) 0.22550(18) 0.0481(11) Uani 1 1 d U A .
H49A H 0.8603 0.0796 0.1901 0.072 Uiso 1 1 calc R . .
H49B H 0.8244 0.0737 0.2538 0.072 Uiso 1 1 calc R . .
H49C H 0.9590 0.1463 0.2359 0.072 Uiso 1 1 calc R . .
C51 C 0.4400(5) 0.6174(6) 0.22036(18) 0.0482(12) Uani 1 1 d U . .
H51A H 0.4576 0.5636 0.1855 0.072 Uiso 1 1 calc R B .
H51B H 0.3478 0.6382 0.2225 0.072 Uiso 1 1 calc R . .
H51C H 0.4676 0.5494 0.2512 0.072 Uiso 1 1 calc R . .
C1A C 1.0339(13) 0.5885(15) 0.2169(2) 0.0331(16) Uani 0.661(7) 1 d PGDU A 1
C2A C 1.1190(11) 0.4768(14) 0.1965(3) 0.0398(19) Uani 0.661(7) 1 d PGDU A 1
H2AA H 1.1599 0.4029 0.2208 0.048 Uiso 0.661(7) 1 calc PR A 1
C3A C 1.1442(8) 0.4732(13) 0.1406(3) 0.044(2) Uani 0.661(7) 1 d PGDU A 1
H3AA H 1.2023 0.3969 0.1266 0.052 Uiso 0.661(7) 1 calc PR A 1
C4A C 1.0844(8) 0.5813(14) 0.1050(2) 0.0453(18) Uani 0.661(7) 1 d PGDU A 1
C5A C 0.9993(10) 0.6930(14) 0.1254(3) 0.047(2) Uani 0.661(7) 1 d PGDU A 1
H5AA H 0.9584 0.7669 0.1011 0.056 Uiso 0.661(7) 1 calc PR A 1
C6A C 0.9741(12) 0.6966(14) 0.1814(3) 0.0392(18) Uani 0.661(7) 1 d PGDU A 1
H6AA H 0.9160 0.7729 0.1953 0.047 Uiso 0.661(7) 1 calc PR A 1
C7A C 1.1207(5) 0.5848(9) 0.04409(15) 0.0581(19) Uani 0.661(7) 1 d PGDU A 1
C8A C 1.2393(5) 0.5266(9) 0.02864(17) 0.069(2) Uani 0.661(7) 1 d PGDU A 1
H8AA H 1.2977 0.4860 0.0558 0.082 Uiso 0.661(7) 1 calc PR A 1
C9A C 1.2723(5) 0.5277(9) -0.02649(19) 0.079(2) Uani 0.661(7) 1 d PGDU A 1
H9AA H 1.3533 0.4879 -0.0370 0.095 Uiso 0.661(7) 1 calc PR A 1
C10A C 1.1867(6) 0.5870(10) -0.06617(15) 0.078(2) Uani 0.661(7) 1 d PGDU A 1
H10A H 1.2093 0.5878 -0.1038 0.094 Uiso 0.661(7) 1 calc PR A 1
C11A C 1.0681(5) 0.6452(10) -0.05072(19) 0.071(2) Uani 0.661(7) 1 d PGDU A 1
H11A H 1.0097 0.6858 -0.0778 0.086 Uiso 0.661(7) 1 calc PR A 1
C12A C 1.0351(5) 0.6441(9) 0.0044(2) 0.062(2) Uani 0.661(7) 1 d PGDU A 1
H12B H 0.9541 0.6839 0.0150 0.075 Uiso 0.661(7) 1 calc PR A 1
C13A C 1.0080(10) 0.5875(9) 0.2780(3) 0.0308(17) Uani 0.661(7) 1 d PDU A 1
H13A H 0.9492 0.6788 0.2853 0.037 Uiso 0.661(7) 1 calc PR A 1
C1B C 1.031(3) 0.578(3) 0.2270(6) 0.034(2) Uani 0.339(7) 1 d PDU A 2
C2B C 1.104(3) 0.468(3) 0.1991(7) 0.040(2) Uani 0.339(7) 1 d PDU A 2
H2BA H 1.1480 0.3880 0.2197 0.048 Uiso 0.339(7) 1 calc PR A 2
C3B C 1.114(2) 0.469(3) 0.1426(8) 0.045(3) Uani 0.339(7) 1 d PDU A 2
H3BA H 1.1611 0.3861 0.1253 0.054 Uiso 0.339(7) 1 calc PR A 2
C4B C 1.057(2) 0.591(3) 0.1099(6) 0.045(2) Uani 0.339(7) 1 d PDU A 2
C5B C 0.983(2) 0.700(3) 0.1381(7) 0.042(2) Uani 0.339(7) 1 d PDU A 2
H5BA H 0.9392 0.7816 0.1177 0.051 Uiso 0.339(7) 1 calc PR A 2
C6B C 0.970(3) 0.695(3) 0.1945(7) 0.037(2) Uani 0.339(7) 1 d PDU A 2
H6BA H 0.9178 0.7719 0.2119 0.044 Uiso 0.339(7) 1 calc PR A 2
C7B C 1.0683(13) 0.597(2) 0.0485(5) 0.052(2) Uani 0.339(7) 1 d PDU A 2
C8B C 1.1674(15) 0.523(3) 0.0224(5) 0.066(2) Uani 0.339(7) 1 d PDU A 2
H8BA H 1.2307 0.4692 0.0441 0.079 Uiso 0.339(7) 1 calc PR A 2
C9B C 1.1785(15) 0.525(2) -0.0338(5) 0.074(2) Uani 0.339(7) 1 d PDU A 2
H9BA H 1.2407 0.4602 -0.0511 0.088 Uiso 0.339(7) 1 calc PR A 2
C10B C 1.0968(18) 0.622(3) -0.0650(6) 0.068(3) Uani 0.339(7) 1 d PDU A 2
H10B H 1.1115 0.6402 -0.1030 0.082 Uiso 0.339(7) 1 calc PR A 2
C11B C 0.9915(16) 0.693(2) -0.0390(5) 0.065(3) Uani 0.339(7) 1 d PDU A 2
H11B H 0.9303 0.7501 -0.0608 0.078 Uiso 0.339(7) 1 calc PR A 2
C12B C 0.9752(15) 0.681(2) 0.0166(5) 0.059(3) Uani 0.339(7) 1 d PDU A 2
H12C H 0.9031 0.7285 0.0334 0.071 Uiso 0.339(7) 1 calc PR A 2
C13B C 1.024(2) 0.5875(17) 0.2890(6) 0.030(3) Uani 0.339(7) 1 d PDU A 2
H13B H 0.9740 0.6845 0.2995 0.036 Uiso 0.339(7) 1 calc PR A 2
C1C C 0.3544(6) 1.0841(8) 0.0262(2) 0.0404(16) Uani 0.613(10) 1 d PGU B 1
C2C C 0.2950(7) 0.9635(7) -0.0042(3) 0.0435(18) Uani 0.613(10) 1 d PGU B 1
H2CA H 0.2519 0.8798 0.0140 0.052 Uiso 0.613(10) 1 calc PR B 1
C3C C 0.2988(7) 0.9655(8) -0.0614(3) 0.0554(19) Uani 0.613(10) 1 d PGU B 1
H3CA H 0.2582 0.8831 -0.0822 0.066 Uiso 0.613(10) 1 calc PR B 1
C4C C 0.3619(7) 1.0881(9) -0.0881(2) 0.0573(18) Uani 0.613(10) 1 d PGU B 1
H4CA H 0.3644 1.0894 -0.1272 0.069 Uiso 0.613(10) 1 calc PR B 1
C5C C 0.4212(8) 1.2086(8) -0.0577(2) 0.060(2) Uani 0.613(10) 1 d PGU B 1
H5CA H 0.4643 1.2924 -0.0759 0.072 Uiso 0.613(10) 1 calc PR B 1
C6C C 0.4174(7) 1.2066(8) -0.0005(2) 0.0510(18) Uani 0.613(10) 1 d PGU B 1
H6CA H 0.4580 1.2890 0.0203 0.061 Uiso 0.613(10) 1 calc PR B 1
C1D C 0.3640(10) 1.0781(14) 0.0286(4) 0.041(2) Uani 0.387(10) 1 d PGU B 2
C2D C 0.2712(9) 1.0095(16) -0.0058(5) 0.043(2) Uani 0.387(10) 1 d PGU B 2
H2DA H 0.1976 0.9615 0.0094 0.052 Uiso 0.387(10) 1 calc PR B 2
C3D C 0.2861(10) 1.0110(16) -0.0626(5) 0.050(2) Uani 0.387(10) 1 d PGU B 2
H3DA H 0.2226 0.9641 -0.0861 0.060 Uiso 0.387(10) 1 calc PR B 2
C4D C 0.3938(11) 1.0812(15) -0.0848(3) 0.061(2) Uani 0.387(10) 1 d PGU B 2
H4DA H 0.4040 1.0822 -0.1236 0.073 Uiso 0.387(10) 1 calc PR B 2
C5D C 0.4867(11) 1.1498(15) -0.0504(4) 0.057(2) Uani 0.387(10) 1 d PGU B 2
H5DA H 0.5603 1.1978 -0.0656 0.068 Uiso 0.387(10) 1 calc PR B 2
C6D C 0.4718(10) 1.1483(14) 0.0064(3) 0.049(2) Uani 0.387(10) 1 d PGU B 2
H6DA H 0.5352 1.1952 0.0299 0.059 Uiso 0.387(10) 1 calc PR B 2
O2 O 0.9743(3) 0.5294(3) 0.39657(11) 0.0357(6) Uani 1 1 d U . .
O3 O 0.6365(2) 0.2539(3) 0.31389(11) 0.0301(6) Uani 1 1 d U . .
O4 O 0.1796(2) 1.1090(4) 0.28081(12) 0.0407(7) Uani 1 1 d U B .
H4A H 0.1681 1.0842 0.3138 0.061 Uiso 1 1 calc R . .
O5 O 0.2807(3) 0.9932(3) 0.37999(10) 0.0337(6) Uani 1 1 d U . .
O6 O 0.6425(2) 0.7067(3) 0.32828(10) 0.0306(6) Uani 1 1 d U . .
O1A O 1.1210(10) 0.615(2) 0.3085(8) 0.044(3) Uani 0.661(7) 1 d PDU A 1
H1AA H 1.1082 0.5977 0.3420 0.066 Uiso 0.661(7) 1 calc PR A 1
O1B O 1.1507(19) 0.603(4) 0.3074(13) 0.027(3) Uani 0.339(7) 1 d PDU A 2
H1BA H 1.1794 0.6915 0.2976 0.040 Uiso 0.339(7) 1 calc PR A 2

loop_
_atom_site_aniso_label
_atom_site_aniso_U_11
_atom_site_aniso_U_22
_atom_site_aniso_U_33
_atom_site_aniso_U_23
_atom_site_aniso_U_13
_atom_site_aniso_U_12
C6 0.0279(18) 0.0180(17) 0.0266(17) 0.0017(14) 0.0105(14) -0.0028(15)
C7 0.0304(18) 0.0255(19) 0.0280(18) -0.0019(15) -0.0005(14) 0.0014(16)
C8 0.0214(17) 0.0159(17) 0.0350(18) -0.0035(14) -0.0021(14) -0.0037(14)
C9 0.0304(19) 0.0231(19) 0.0309(19) 0.0014(15) -0.0005(15) -0.0014(16)
C11 0.0328(19) 0.039(2) 0.038(2) 0.0075(17) 0.0019(16) 0.0035(18)
C12 0.0313(19) 0.0209(19) 0.035(2) 0.0033(15) 0.0052(16) 0.0020(16)
C13 0.0272(18) 0.0254(19) 0.037(2) 0.0028(16) -0.0014(15) 0.0023(16)
C14 0.0236(18) 0.0224(18) 0.0279(18) -0.0030(14) -0.0024(14) 0.0037(15)
C15 0.0272(17) 0.0203(18) 0.0238(16) -0.0005(13) -0.0024(14) 0.0022(14)
C16 0.0244(17) 0.0205(18) 0.0296(18) 0.0008(14) 0.0016(14) -0.0014(14)
C17 0.034(2) 0.0204(19) 0.0325(19) 0.0016(15) -0.0088(16) -0.0032(15)
C18 0.034(2) 0.0197(19) 0.036(2) -0.0031(16) 0.0066(16) -0.0009(16)
C19 0.034(2) 0.049(3) 0.046(2) 0.007(2) 0.0025(18) -0.013(2)
C20 0.037(2) 0.028(2) 0.035(2) 0.0041(15) 0.0015(16) -0.0038(16)
C21 0.0322(19) 0.0228(19) 0.034(2) -0.0004(15) 0.0005(15) 0.0008(16)
C22 0.0237(16) 0.0173(17) 0.0274(17) -0.0004(14) 0.0045(14) -0.0019(14)
C23 0.0369(19) 0.0222(19) 0.0279(18) 0.0013(15) 0.0046(15) 0.0007(16)
C25 0.0231(16) 0.0205(18) 0.0255(17) -0.0035(13) 0.0014(13) -0.0008(14)
C26 0.0344(19) 0.028(2) 0.036(2) 0.0054(16) -0.0084(16) -0.0021(17)
C27 0.034(2) 0.0219(19) 0.037(2) 0.0046(16) -0.0048(16) -0.0043(17)
C28 0.0318(19) 0.033(2) 0.041(2) 0.0117(18) 0.0008(16) 0.0023(18)
C29 0.0219(17) 0.0252(19) 0.0261(17) -0.0013(15) 0.0031(13) -0.0003(15)
C30 0.035(2) 0.028(2) 0.0307(19) -0.0039(16) 0.0015(16) 0.0072(17)
C33 0.038(2) 0.0235(19) 0.0311(18) 0.0009(15) 0.0006(15) -0.0001(17)
C34 0.042(2) 0.030(2) 0.035(2) 0.0039(17) 0.0120(17) 0.0087(18)
C35 0.038(2) 0.041(2) 0.036(2) -0.0166(19) -0.0010(17) -0.009(2)
C36 0.0245(17) 0.0233(18) 0.0245(17) 0.0035(14) -0.0046(13) 0.0012(14)
C37 0.0275(19) 0.034(2) 0.048(2) 0.0162(18) -0.0048(17) -0.0028(17)
C39 0.0280(18) 0.030(2) 0.0288(18) -0.0004(16) 0.0035(15) 0.0053(16)
C40 0.038(2) 0.053(3) 0.034(2) 0.0033(19) -0.0033(16) -0.014(2)
C41 0.042(2) 0.027(2) 0.044(2) 0.0029(17) -0.0062(18) -0.0020(18)
C44 0.039(2) 0.044(3) 0.0279(19) -0.0025(17) -0.0004(16) -0.0079(19)
C45 0.035(2) 0.040(2) 0.049(2) 0.017(2) 0.0135(17) 0.0030(19)
C49 0.061(3) 0.044(3) 0.039(2) -0.014(2) 0.005(2) 0.002(2)
C51 0.066(3) 0.041(3) 0.037(2) -0.016(2) 0.009(2) -0.010(2)
C1A 0.028(3) 0.037(3) 0.034(3) 0.007(3) 0.002(3) -0.010(3)
C2A 0.031(4) 0.047(3) 0.041(3) 0.011(3) 0.000(3) -0.007(3)
C3A 0.030(4) 0.057(3) 0.044(3) 0.006(3) 0.002(3) -0.001(4)
C4A 0.038(4) 0.061(3) 0.037(3) 0.013(3) 0.005(3) -0.012(3)
C5A 0.047(4) 0.046(4) 0.048(4) 0.017(4) 0.004(4) -0.009(3)
C6A 0.046(3) 0.031(3) 0.041(4) 0.015(4) -0.001(4) -0.007(3)
C7A 0.044(4) 0.092(4) 0.038(3) 0.017(3) -0.001(3) -0.015(4)
C8A 0.048(4) 0.122(5) 0.036(3) 0.005(4) 0.000(3) -0.008(4)
C9A 0.058(4) 0.137(5) 0.043(3) 0.011(4) 0.001(3) -0.008(4)
C10A 0.069(4) 0.133(5) 0.033(3) 0.023(4) -0.003(3) -0.019(5)
C11A 0.061(4) 0.111(5) 0.042(4) 0.024(4) -0.006(4) -0.023(4)
C12A 0.049(4) 0.095(5) 0.043(3) 0.019(3) 0.004(3) -0.026(4)
C13A 0.032(3) 0.025(3) 0.035(4) -0.002(3) -0.007(3) -0.004(2)
C1B 0.031(4) 0.036(4) 0.035(4) 0.006(4) 0.003(4) -0.010(3)
C2B 0.031(5) 0.049(4) 0.039(4) 0.009(4) 0.001(4) -0.005(4)
C3B 0.034(5) 0.058(4) 0.043(4) 0.005(4) 0.009(4) -0.003(5)
C4B 0.038(5) 0.056(4) 0.041(4) 0.008(4) 0.004(4) -0.008(4)
C5B 0.046(5) 0.040(4) 0.041(5) 0.010(5) 0.006(5) -0.007(4)
C6B 0.044(4) 0.028(4) 0.038(5) 0.012(5) 0.003(5) -0.011(4)
C7B 0.043(5) 0.076(4) 0.038(4) 0.007(4) 0.007(4) -0.022(4)
C8B 0.051(5) 0.108(5) 0.039(4) 0.007(4) 0.003(4) -0.015(5)
C9B 0.059(4) 0.121(5) 0.041(4) 0.010(4) -0.001(4) -0.019(5)
C10B 0.064(5) 0.112(6) 0.029(5) 0.018(5) 0.005(5) -0.017(5)
C11B 0.061(5) 0.094(6) 0.041(5) 0.016(5) 0.003(5) -0.026(5)
C12B 0.058(6) 0.083(6) 0.037(5) 0.006(5) 0.004(5) -0.026(6)
C13B 0.031(5) 0.032(4) 0.027(5) -0.001(4) 0.006(4) -0.008(4)
C1C 0.037(3) 0.050(3) 0.034(3) 0.008(3) 0.005(3) 0.007(3)
C2C 0.046(3) 0.054(4) 0.031(3) 0.005(3) 0.006(3) 0.013(3)
C3C 0.062(4) 0.066(4) 0.038(3) 0.000(3) 0.004(3) 0.013(4)
C4C 0.057(4) 0.080(4) 0.035(3) 0.012(3) 0.012(3) 0.010(4)
C5C 0.058(4) 0.079(5) 0.043(3) 0.021(3) 0.009(3) -0.008(4)
C6C 0.048(4) 0.065(4) 0.040(3) 0.009(3) 0.000(3) 0.000(3)
C1D 0.041(4) 0.049(4) 0.033(4) 0.008(4) 0.001(3) 0.007(4)
C2D 0.048(4) 0.052(5) 0.030(4) 0.010(4) 0.003(4) 0.012(4)
C3D 0.062(4) 0.060(5) 0.030(4) 0.005(4) 0.005(4) 0.016(4)
C4D 0.066(5) 0.077(5) 0.040(4) 0.014(4) 0.013(4) 0.015(4)
C5D 0.060(5) 0.069(5) 0.042(4) 0.014(4) 0.014(4) 0.006(4)
C6D 0.058(5) 0.057(5) 0.033(4) 0.009(4) 0.011(4) 0.005(4)
O2 0.0460(16) 0.0183(14) 0.0426(15) 0.0032(12) -0.0068(12) -0.0075(12)
O3 0.0203(13) 0.0306(15) 0.0393(15) -0.0083(11) 0.0002(11) -0.0012(11)
O4 0.0323(15) 0.0486(18) 0.0415(16) 0.0082(14) 0.0067(12) 0.0189(14)
O5 0.0434(15) 0.0266(15) 0.0319(14) 0.0012(11) 0.0145(11) 0.0116(13)
O6 0.0269(14) 0.0306(15) 0.0344(14) -0.0030(11) 0.0016(11) 0.0009(12)
O1A 0.019(5) 0.059(5) 0.053(4) 0.011(4) -0.003(4) -0.013(4)
O1B 0.012(7) 0.033(6) 0.035(5) -0.009(5) 0.002(6) -0.016(6)

loop_
_atom_type_symbol
_atom_type_description
_atom_type_scat_dispersion_real
_atom_type_scat_dispersion_imag
_atom_type_scat_source
C C 0.0033 0.0016 'International Tables Vol C Tables 4.2.6.8 and 6.1.1.4'
H H 0.0000 0.0000 'International Tables Vol C Tables 4.2.6.8 and 6.1.1.4'
O O 0.0106 0.0060 'International Tables Vol C Tables 4.2.6.8 and 6.1.1.4'

loop_
_geom_angle_atom_site_label_1
_geom_angle_atom_site_label_2
_geom_angle_atom_site_label_3
_geom_angle
O5 C6 C25 125.3(3)
O5 C6 C16 124.2(3)
C25 C6 C16 110.4(3)
C18 C7 C29 120.8(3)
C18 C7 H7A 119.6
C29 C7 H7A 119.6
O6 C8 C25 124.7(3)
O6 C8 C22 124.1(3)
C25 C8 C22 111.2(3)
C26 C9 C29 120.6(4)
C26 C9 H9A 119.7
C29 C9 H9A 119.7
C40 C11 C28 116.9(4)
C40 C11 C1D 121.9(6)
C28 C11 C1D 121.1(6)
C40 C11 C1C 119.9(4)
C28 C11 C1C 123.1(4)
C1D C11 C1C 4.4(5)
C18 C12 C26 120.1(4)
C18 C12 H12A 120.0
C26 C12 H12A 120.0
C27 C13 C19 117.1(4)
C27 C13 C21 121.8(3)
C19 C13 C21 121.0(4)
O3 C14 C33 124.6(3)
O3 C14 C15 124.9(3)
C33 C14 C15 110.4(3)
C17 C15 C30 113.4(3)
C17 C15 C29 106.6(3)
C30 C15 C29 110.6(3)
C17 C15 C14 101.6(3)
C30 C15 C14 113.3(3)
C29 C15 C14 110.8(3)
C6 C16 C21 111.0(3)
C6 C16 C22 104.0(3)
C21 C16 C22 114.9(3)
C6 C16 H16A 108.9
C21 C16 H16A 108.9
C22 C16 H16A 108.9
O2 C17 C15 124.4(3)
O2 C17 C20 125.4(3)
C15 C17 C20 110.2(3)
C12 C18 C7 120.2(4)
C12 C18 H18A 119.9
C7 C18 H18A 119.9
C40 C19 C13 121.2(4)
C40 C19 H19A 119.4
C13 C19 H19A 119.4
C33 C20 C17 103.9(3)
C33 C20 C13B 125.1(8)
C17 C20 C13B 105.7(6)
C33 C20 C13A 114.5(4)
C17 C20 C13A 114.7(4)
C13B C20 C13A 11.5(8)
C33 C20 H20A 107.8
C17 C20 H20A 107.8
C13B C20 H20A 105.6
C13A C20 H20A 107.8
C33 C20 H20B 107.0
C17 C20 H20B 107.0
C13B C20 H20B 107.0
C13A C20 H20B 109.2
H20A C20 H20B 1.4
O4 C21 C13 108.1(3)
O4 C21 C16 110.6(3)
C13 C21 C16 111.6(3)
O4 C21 H21A 108.9
C13 C21 H21A 108.9
C16 C21 H21A 108.9
C8 C22 C16 105.6(3)
C8 C22 C39 112.1(3)
C16 C22 C39 117.7(3)
C8 C22 H22A 107.0
C16 C22 H22A 107.0
C39 C22 H22A 107.0
C41 C23 C36 121.8(3)
C41 C23 H23A 119.1
C36 C23 H23A 119.1
C8 C25 C6 103.4(3)
C8 C25 C36 114.0(3)
C6 C25 C36 108.7(3)
C8 C25 C35 110.6(3)
C6 C25 C35 110.1(3)
C36 C25 C35 109.9(3)
C12 C26 C9 120.0(3)
C12 C26 H26A 120.0
C9 C26 H26A 120.0
C13 C27 C28 122.2(4)
C13 C27 H27A 118.9
C28 C27 H27A 118.9
C27 C28 C11 120.7(4)
C27 C28 H28A 119.6
C11 C28 H28A 119.6
C7 C29 C9 118.3(3)
C7 C29 C15 122.8(3)
C9 C29 C15 118.7(3)
C15 C30 H30A 109.5
C15 C30 H30B 109.5
H30A C30 H30B 109.5
C15 C30 H30C 109.5
H30A C30 H30C 109.5
H30B C30 H30C 109.5
C20 C33 C14 105.5(3)
C20 C33 C44 121.4(3)
C14 C33 C44 112.1(3)
C20 C33 H33A 105.5
C14 C33 H33A 105.5
C44 C33 H33A 105.5
C45 C34 C36 121.1(4)
C45 C34 H34A 119.5
C36 C34 H34A 119.5
C25 C35 H35A 109.5
C25 C35 H35B 109.5
H35A C35 H35B 109.5
C25 C35 H35C 109.5
H35A C35 H35C 109.5
H35B C35 H35C 109.5
C34 C36 C23 117.2(3)
C34 C36 C25 119.7(3)
C23 C36 C25 123.1(3)
C45 C37 C41 118.8(4)
C45 C37 H37A 120.6
C41 C37 H37A 120.6
C51 C39 C22 113.8(3)
C51 C39 H39A 108.8
C22 C39 H39A 108.8
C51 C39 H39B 108.8
C22 C39 H39B 108.8
H39A C39 H39B 107.7
C19 C40 C11 121.9(4)
C19 C40 H40A 119.1
C11 C40 H40A 119.1
C23 C41 C37 120.6(4)
C23 C41 H41A 119.7
C37 C41 H41A 119.7
C33 C44 C49 111.3(3)
C33 C44 H44A 109.4
C49 C44 H44A 109.4
C33 C44 H44B 109.4
C49 C44 H44B 109.4
H44A C44 H44B 108.0
C37 C45 C34 120.6(4)
C37 C45 H45A 119.7
C34 C45 H45A 119.7
C44 C49 H49A 109.5
C44 C49 H49B 109.5
H49A C49 H49B 109.5
C44 C49 H49C 109.5
H49A C49 H49C 109.5
H49B C49 H49C 109.5
C39 C51 H51A 109.5
C39 C51 H51B 109.5
H51A C51 H51B 109.5
C39 C51 H51C 109.5
H51A C51 H51C 109.5
H51B C51 H51C 109.5
C2A C1A C6A 120.0
C2A C1A C13A 118.4(6)
C6A C1A C13A 121.6(6)
C3A C2A C1A 120.0
C3A C2A H2AA 120.0
C1A C2A H2AA 120.0
C2A C3A C4A 120.0
C2A C3A H3AA 120.0
C4A C3A H3AA 120.0
C5A C4A C3A 120.0
C5A C4A C7A 120.3(5)
C3A C4A C7A 119.5(5)
C4A C5A C6A 120.0
C4A C5A H5AA 120.0
C6A C5A H5AA 120.0
C5A C6A C1A 120.0
C5A C6A H6AA 120.0
C1A C6A H6AA 120.0
C8A C7A C12A 120.0
C8A C7A C4A 119.7(4)
C12A C7A C4A 120.3(4)
C9A C8A C7A 120.0
C9A C8A H8AA 120.0
C7A C8A H8AA 120.0
C10A C9A C8A 120.0
C10A C9A H9AA 120.0
C8A C9A H9AA 120.0
C9A C10A C11A 120.0
C9A C10A H10A 120.0
C11A C10A H10A 120.0
C12A C11A C10A 120.0
C12A C11A H11A 120.0
C10A C11A H11A 120.0
C11A C12A C7A 120.0
C11A C12A H12B 120.0
C7A C12A H12B 120.0
O1A C13A C1A 110.5(11)
O1A C13A C20 107.5(10)
C1A C13A C20 117.1(7)
O1A C13A H13A 107.1
C1A C13A H13A 107.1
C20 C13A H13A 107.1
C2B C1B C6B 116.1(11)
C2B C1B C13B 124.6(15)
C6B C1B C13B 119.1(14)
C3B C2B C1B 122.9(12)
C3B C2B H2BA 118.5
C1B C2B H2BA 118.5
C2B C3B C4B 121.1(12)
C2B C3B H3BA 119.4
C4B C3B H3BA 119.4
C5B C4B C3B 115.7(11)
C5B C4B C7B 121.4(13)
C3B C4B C7B 122.8(14)
C6B C5B C4B 122.1(13)
C6B C5B H5BA 118.9
C4B C5B H5BA 118.9
C5B C6B C1B 121.8(13)
C5B C6B H6BA 119.1
C1B C6B H6BA 119.1
C8B C7B C12B 119.2(12)
C8B C7B C4B 121.2(12)
C12B C7B C4B 119.6(12)
C9B C8B C7B 122.4(14)
C9B C8B H8BA 118.8
C7B C8B H8BA 118.8
C8B C9B C10B 118.7(14)
C8B C9B H9BA 120.6
C10B C9B H9BA 120.6
C9B C10B C11B 118.5(14)
C9B C10B H10B 120.7
C11B C10B H10B 120.7
C12B C11B C10B 121.9(14)
C12B C11B H11B 119.1
C10B C11B H11B 119.1
C11B C12B C7B 118.3(13)
C11B C12B H12C 120.9
C7B C12B H12C 120.9
O1B C13B C1B 105(2)
O1B C13B C20 121.1(18)
C1B C13B C20 101.2(14)
O1B C13B H13B 109.7
C1B C13B H13B 109.7
C20 C13B H13B 109.7
C2C C1C C6C 120.0
C2C C1C C11 119.7(5)
C6C C1C C11 120.3(5)
C3C C2C C1C 120.0
C3C C2C H2CA 120.0
C1C C2C H2CA 120.0
C2C C3C C4C 120.0
C2C C3C H3CA 120.0
C4C C3C H3CA 120.0
C5C C4C C3C 120.0
C5C C4C H4CA 120.0
C3C C4C H4CA 120.0
C4C C5C C6C 120.0
C4C C5C H5CA 120.0
C6C C5C H5CA 120.0
C5C C6C C1C 120.0
C5C C6C H6CA 120.0
C1C C6C H6CA 120.0
C2D C1D C6D 120.0
C2D C1D C11 120.5(7)
C6D C1D C11 119.4(7)
C1D C2D C3D 120.0
C1D C2D H2DA 120.0
C3D C2D H2DA 120.0
C4D C3D C2D 120.0
C4D C3D H3DA 120.0
C2D C3D H3DA 120.0
C3D C4D C5D 120.0
C3D C4D H4DA 120.0
C5D C4D H4DA 120.0
C4D C5D C6D 120.0
C4D C5D H5DA 120.0
C6D C5D H5DA 120.0
C5D C6D C1D 120.0
C5D C6D H6DA 120.0
C1D C6D H6DA 120.0
C21 O4 H4A 109.5
C13A O1A H1AA 109.5
C13B O1B H1BA 109.5

loop_
_geom_bond_atom_site_label_1
_geom_bond_atom_site_label_2
_geom_bond_distance
C6 O5 1.207(4)
C6 C25 1.519(5)
C6 C16 1.525(5)
C7 C18 1.385(5)
C7 C29 1.390(5)
C7 H7A 0.9500
C8 O6 1.214(4)
C8 C25 1.512(5)
C8 C22 1.514(5)
C9 C26 1.386(5)
C9 C29 1.394(5)
C9 H9A 0.9500
C11 C40 1.388(6)
C11 C28 1.395(6)
C11 C1D 1.495(9)
C11 C1C 1.542(6)
C12 C18 1.370(5)
C12 C26 1.381(6)
C12 H12A 0.9500
C13 C27 1.374(5)
C13 C19 1.394(6)
C13 C21 1.510(5)
C14 O3 1.205(4)
C14 C33 1.528(5)
C14 C15 1.539(5)
C15 C17 1.505(5)
C15 C30 1.525(5)
C15 C29 1.534(5)
C16 C21 1.537(5)
C16 C22 1.537(5)
C16 H16A 1.0000
C17 O2 1.228(4)
C17 C20 1.520(6)
C18 H18A 0.9500
C19 C40 1.377(6)
C19 H19A 0.9500
C20 C33 1.510(5)
C20 C13B 1.547(6)
C20 C13A 1.548(6)
C20 H20A 1.0000
C20 H20B 1.0000
C21 O4 1.428(4)
C21 H21A 1.0000
C22 C39 1.540(5)
C22 H22A 1.0000
C23 C41 1.363(6)
C23 C36 1.393(5)
C23 H23A 0.9500
C25 C36 1.532(5)
C25 C35 1.560(5)
C26 H26A 0.9500
C27 C28 1.388(6)
C27 H27A 0.9500
C28 H28A 0.9500
C30 H30A 0.9800
C30 H30B 0.9800
C30 H30C 0.9800
C33 C44 1.546(5)
C33 H33A 1.0000
C34 C45 1.382(6)
C34 C36 1.391(5)
C34 H34A 0.9500
C35 H35A 0.9800
C35 H35B 0.9800
C35 H35C 0.9800
C37 C45 1.376(6)
C37 C41 1.384(6)
C37 H37A 0.9500
C39 C51 1.519(6)
C39 H39A 0.9900
C39 H39B 0.9900
C40 H40A 0.9500
C41 H41A 0.9500
C44 C49 1.550(6)
C44 H44A 0.9900
C44 H44B 0.9900
C45 H45A 0.9500
C49 H49A 0.9800
C49 H49B 0.9800
C49 H49C 0.9800
C51 H51A 0.9800
C51 H51B 0.9800
C51 H51C 0.9800
C1A C2A 1.3900
C1A C6A 1.3900
C1A C13A 1.514(6)
C2A C3A 1.3900
C2A H2AA 0.9500
C3A C4A 1.3900
C3A H3AA 0.9500
C4A C5A 1.3900
C4A C7A 1.536(6)
C5A C6A 1.3900
C5A H5AA 0.9500
C6A H6AA 0.9500
C7A C8A 1.3900
C7A C12A 1.3900
C8A C9A 1.3900
C8A H8AA 0.9500
C9A C10A 1.3900
C9A H9AA 0.9500
C10A C11A 1.3900
C10A H10A 0.9500
C11A C12A 1.3900
C11A H11A 0.9500
C12A H12B 0.9500
C13A O1A 1.396(8)
C13A H13A 1.0000
C1B C2B 1.381(13)
C1B C6B 1.403(14)
C1B C13B 1.513(7)
C2B C3B 1.379(13)
C2B H2BA 0.9500
C3B C4B 1.419(14)
C3B H3BA 0.9500
C4B C5B 1.395(14)
C4B C7B 1.500(13)
C5B C6B 1.382(14)
C5B H5BA 0.9500
C6B H6BA 0.9500
C7B C8B 1.374(14)
C7B C12B 1.416(15)
C8B C9B 1.372(14)
C8B H8BA 0.9500
C9B C10B 1.393(16)
C9B H9BA 0.9500
C10B C11B 1.411(15)
C10B H10B 0.9500
C11B C12B 1.369(14)
C11B H11B 0.9500
C12B H12C 0.9500
C13B O1B 1.396(8)
C13B H13B 1.0000
C1C C2C 1.3900
C1C C6C 1.3900
C2C C3C 1.3900
C2C H2CA 0.9500
C3C C4C 1.3900
C3C H3CA 0.9500
C4C C5C 1.3900
C4C H4CA 0.9500
C5C C6C 1.3900
C5C H5CA 0.9500
C6C H6CA 0.9500
C1D C2D 1.3900
C1D C6D 1.3900
C2D C3D 1.3900
C2D H2DA 0.9500
C3D C4D 1.3900
C3D H3DA 0.9500
C4D C5D 1.3900
C4D H4DA 0.9500
C5D C6D 1.3900
C5D H5DA 0.9500
C6D H6DA 0.9500
O4 H4A 0.8400
O1A H1AA 0.8400
O1B H1BA 0.8400
